data_1548764
loop_
_publ_author_name
'Emily Y. Tsui'
'Theodor Agapie'

_publ_section_title
;
 Reduction potentials of heterometallic manganese-oxido cubane complexes
 modulated by redox-inactive metals
;
_journal_name_full
;
Proceedings of the National Academy of Sciences of the United States of America
;
_journal_page_first 10084
_journal_page_last 10088
_journal_paper_doi 10.1073/pnas.1302677110
_journal_volume 110
_journal_year 2013
_chemical_formula_sum 'C69 H54 Mn3 N6 O13 Zn'
_chemical_formula_weight 1405.37
_space_group_IT_number 2
_symmetry_cell_setting triclinic
_symmetry_space_group_name_Hall '-P 1'
_symmetry_space_group_name_H-M 'P -1'
_atom_sites_solution_hydrogens geom
_atom_sites_solution_primary direct
_atom_sites_solution_secondary difmap
_cell_angle_alpha 70.865(2)
_cell_angle_beta 81.612(2)
_cell_angle_gamma 82.158(3)
_cell_formula_units_Z 2
_cell_length_a 13.5517(7)
_cell_length_b 15.2198(8)
_cell_length_c 16.9998(8)
_cell_measurement_reflns_used 9867
_cell_measurement_temperature 100(2)
_cell_measurement_theta_max 31.68
_cell_measurement_theta_min 2.38
_cell_volume 3262.4(3)
_computing_cell_refinement 'Bruker SAINT'
_computing_data_collection 'Bruker APEX2'
_computing_data_reduction 'Bruker SAINT'
_computing_molecular_graphics 'Bruker SHELXTL'
_computing_publication_material 'Bruker SHELXTL'
_computing_structure_refinement 'SHELXL-97 (Sheldrick, 2008)'
_computing_structure_solution 'SHELXS-97 (Sheldrick, 2008)'
_diffrn_ambient_temperature 100(2)
_diffrn_measured_fraction_theta_full 0.986
_diffrn_measured_fraction_theta_max 0.891
_diffrn_measurement_device_type 'Bruker APEX-II CCD'
_diffrn_measurement_method '\f and \w scans'
_diffrn_radiation_monochromator graphite
_diffrn_radiation_source 'fine-focus sealed tube'
_diffrn_radiation_type MoK\a
_diffrn_radiation_wavelength 0.71073
_diffrn_reflns_av_R_equivalents 0.0492
_diffrn_reflns_av_sigmaI/netI 0.0627
_diffrn_reflns_limit_h_max 20
_diffrn_reflns_limit_h_min -19
_diffrn_reflns_limit_k_max 23
_diffrn_reflns_limit_k_min -23
_diffrn_reflns_limit_l_max 25
_diffrn_reflns_limit_l_min -26
_diffrn_reflns_number 76878
_diffrn_reflns_theta_full 25.00
_diffrn_reflns_theta_max 33.15
_diffrn_reflns_theta_min 1.99
_exptl_absorpt_coefficient_mu 0.998
_exptl_absorpt_correction_T_max 0.9190
_exptl_absorpt_correction_T_min 0.7498
_exptl_absorpt_correction_type multi-scan
_exptl_absorpt_process_details SADABS
_exptl_crystal_colour brown
_exptl_crystal_density_diffrn 1.431
_exptl_crystal_density_method 'not measured'
_exptl_crystal_description plate
_exptl_crystal_F_000 1438
_exptl_crystal_size_max 0.31
_exptl_crystal_size_mid 0.28
_exptl_crystal_size_min 0.09
_refine_diff_density_max 0.981
_refine_diff_density_min -0.653
_refine_diff_density_rms 0.089
_refine_ls_extinction_method none
_refine_ls_goodness_of_fit_ref 1.046
_refine_ls_hydrogen_treatment constr
_refine_ls_matrix_type full
_refine_ls_number_parameters 832
_refine_ls_number_reflns 22183
_refine_ls_number_restraints 0
_refine_ls_restrained_S_all 1.046
_refine_ls_R_factor_all 0.0721
_refine_ls_R_factor_gt 0.0433
_refine_ls_shift/su_max 0.002
_refine_ls_shift/su_mean 0.000
_refine_ls_structure_factor_coef Fsqd
_refine_ls_weighting_details 'calc w=1/[\s^2^(Fo^2^)+(0.0550P)^2^+0.0000P] where P=(Fo^2^+2Fc^2^)/3'
_refine_ls_weighting_scheme calc
_refine_ls_wR_factor_gt 0.1053
_refine_ls_wR_factor_ref 0.1133
_reflns_number_gt 15513
_reflns_number_total 22183
_reflns_threshold_expression >2sigma(I)
_cod_data_source_file PNAS-2013-110-100842.cif
_cod_data_source_block 2
_cod_depositor_comments
;
The following automatic conversions were performed:

'_symmetry_cell_setting' value 'Triclinic' changed to 'triclinic'
according to the built-in table from CIF Core dictionary named
'cif_core.dic' version 2.4.1 from 2010-06-29.

Automatic conversion script
Id: cif_fix_values 5376 2017-05-30 11:51:03Z andrius 
;
_cod_original_sg_symbol_H-M P-1
_cod_database_code 1548764

loop_
_symmetry_equiv_pos_as_xyz
'x, y, z'
'-x, -y, -z'

loop_
_atom_site_label
_atom_site_type_symbol
_atom_site_fract_x
_atom_site_fract_y
_atom_site_fract_z
_atom_site_U_iso_or_equiv
_atom_site_adp_type
_atom_site_occupancy
_atom_site_symmetry_multiplicity
_atom_site_calc_flag
_atom_site_refinement_flags
_atom_site_disorder_assembly
_atom_site_disorder_group
Zn1 Zn 0.774839(17) -0.026783(16) 0.278294(14) 0.01640(6) Uani 1 1 d . . .
Mn1 Mn 0.59667(2) 0.111661(19) 0.265374(17) 0.01050(6) Uani 1 1 d . . .
Mn2 Mn 0.79033(2) 0.17689(2) 0.211438(17) 0.01192(6) Uani 1 1 d . . .
Mn3 Mn 0.70579(2) 0.088730(19) 0.116999(17) 0.01084(6) Uani 1 1 d . . .
C1 C 0.54721(15) -0.12090(15) 0.48223(13) 0.0210(4) Uani 1 1 d . . .
H1A H 0.5294 -0.0867 0.5229 0.032 Uiso 1 1 calc R . .
H1B H 0.5898 -0.1782 0.5066 0.032 Uiso 1 1 calc R . .
H1C H 0.4861 -0.1371 0.4679 0.032 Uiso 1 1 calc R . .
C2 C 0.60268(14) -0.06107(13) 0.40488(12) 0.0148(4) Uani 1 1 d . . .
C3 C 1.02536(17) 0.04812(19) 0.36479(15) 0.0321(5) Uani 1 1 d . . .
H3A H 1.0166 -0.0002 0.4194 0.048 Uiso 1 1 calc R . .
H3B H 1.0290 0.1084 0.3730 0.048 Uiso 1 1 calc R . .
H3C H 1.0874 0.0317 0.3330 0.048 Uiso 1 1 calc R . .
C4 C 0.93802(14) 0.05500(16) 0.31716(12) 0.0207(4) Uani 1 1 d . . .
C5 C 0.82994(17) -0.17751(16) 0.09865(16) 0.0291(5) Uani 1 1 d . . .
H5A H 0.8556 -0.2339 0.1408 0.044 Uiso 1 1 calc R . .
H5B H 0.8834 -0.1558 0.0535 0.044 Uiso 1 1 calc R . .
H5C H 0.7741 -0.1917 0.0756 0.044 Uiso 1 1 calc R . .
C6 C 0.79426(14) -0.10262(14) 0.13845(13) 0.0180(4) Uani 1 1 d . . .
C7 C 0.47798(13) 0.32566(13) 0.09466(12) 0.0130(3) Uani 1 1 d . . .
C8 C 0.51984(13) 0.37241(13) 0.13792(12) 0.0135(3) Uani 1 1 d . . .
H8 H 0.4833 0.3818 0.1871 0.016 Uiso 1 1 calc R . .
C9 C 0.61403(13) 0.40590(13) 0.11093(12) 0.0138(3) Uani 1 1 d . . .
C10 C 0.66508(13) 0.39413(13) 0.03746(12) 0.0141(4) Uani 1 1 d . . .
H10 H 0.7281 0.4185 0.0173 0.017 Uiso 1 1 calc R . .
C11 C 0.62584(13) 0.34736(13) -0.00752(12) 0.0132(3) Uani 1 1 d . . .
C12 C 0.53167(13) 0.31420(13) 0.02157(12) 0.0136(3) Uani 1 1 d . . .
H12 H 0.5037 0.2833 -0.0090 0.016 Uiso 1 1 calc R . .
C13 C 0.37167(13) 0.30139(13) 0.11590(12) 0.0133(3) Uani 1 1 d . . .
C14 C 0.32848(13) 0.24304(13) 0.19296(12) 0.0129(3) Uani 1 1 d . . .
C15 C 0.22609(14) 0.23085(14) 0.20195(13) 0.0178(4) Uani 1 1 d . . .
H15 H 0.1962 0.1935 0.2542 0.021 Uiso 1 1 calc R . .
C16 C 0.16730(14) 0.27225(15) 0.13618(13) 0.0209(4) Uani 1 1 d . . .
H16 H 0.0981 0.2633 0.1437 0.025 Uiso 1 1 calc R . .
C17 C 0.21004(15) 0.32601(14) 0.06039(13) 0.0205(4) Uani 1 1 d . . .
H17 H 0.1712 0.3525 0.0146 0.025 Uiso 1 1 calc R . .
C18 C 0.31056(14) 0.34138(14) 0.05113(13) 0.0179(4) Uani 1 1 d . . .
H18 H 0.3387 0.3804 -0.0010 0.022 Uiso 1 1 calc R . .
C19 C 0.64840(14) 0.46532(13) 0.15505(12) 0.0147(4) Uani 1 1 d . . .
C20 C 0.73996(14) 0.45318(14) 0.18923(12) 0.0164(4) Uani 1 1 d . . .
C21 C 0.75936(17) 0.51941(16) 0.22430(14) 0.0257(5) Uani 1 1 d . . .
H21 H 0.8217 0.5126 0.2461 0.031 Uiso 1 1 calc R . .
C22 C 0.69136(18) 0.59417(16) 0.22843(15) 0.0290(5) Uani 1 1 d . . .
H22 H 0.7076 0.6385 0.2517 0.035 Uiso 1 1 calc R . .
C23 C 0.59972(17) 0.60465(15) 0.19875(14) 0.0251(5) Uani 1 1 d . . .
H23 H 0.5513 0.6547 0.2032 0.030 Uiso 1 1 calc R . .
C24 C 0.57964(15) 0.54076(14) 0.16233(12) 0.0182(4) Uani 1 1 d . . .
H24 H 0.5167 0.5483 0.1414 0.022 Uiso 1 1 calc R . .
C25 C 0.67999(13) 0.34899(13) -0.09175(12) 0.0139(4) Uani 1 1 d . . .
C26 C 0.72140(13) 0.27180(13) -0.11800(12) 0.0144(4) Uani 1 1 d . . .
C27 C 0.76870(16) 0.28741(15) -0.19932(13) 0.0210(4) Uani 1 1 d . . .
H27 H 0.7957 0.2353 -0.2173 0.025 Uiso 1 1 calc R . .
C28 C 0.77736(17) 0.37694(16) -0.25476(13) 0.0247(5) Uani 1 1 d . . .
H28 H 0.8091 0.3859 -0.3101 0.030 Uiso 1 1 calc R . .
C29 C 0.73939(15) 0.45262(15) -0.22865(13) 0.0204(4) Uani 1 1 d . . .
H29 H 0.7460 0.5142 -0.2657 0.024 Uiso 1 1 calc R . .
C30 C 0.69179(14) 0.43900(14) -0.14866(12) 0.0168(4) Uani 1 1 d . . .
H30 H 0.6662 0.4919 -0.1315 0.020 Uiso 1 1 calc R . .
C31 C 0.39188(13) 0.18356(13) 0.26378(11) 0.0118(3) Uani 1 1 d . . .
C32 C 0.81378(14) 0.36407(14) 0.19756(12) 0.0157(4) Uani 1 1 d . . .
C33 C 0.72054(13) 0.17059(13) -0.05814(11) 0.0128(3) Uani 1 1 d . . .
C34 C 0.43699(13) 0.24241(13) 0.30454(11) 0.0125(3) Uani 1 1 d . . .
C35 C 0.38539(15) 0.31481(14) 0.33048(12) 0.0175(4) Uani 1 1 d . . .
H35 H 0.3161 0.3309 0.3244 0.021 Uiso 1 1 calc R . .
C36 C 0.43580(16) 0.36320(15) 0.36522(13) 0.0211(4) Uani 1 1 d . . .
H36 H 0.4024 0.4148 0.3812 0.025 Uiso 1 1 calc R . .
C37 C 0.53628(16) 0.33551(15) 0.37655(13) 0.0213(4) Uani 1 1 d . . .
H37 H 0.5722 0.3676 0.4008 0.026 Uiso 1 1 calc R . .
C38 C 0.58293(14) 0.26088(14) 0.35206(11) 0.0157(4) Uani 1 1 d . . .
H38 H 0.6509 0.2406 0.3614 0.019 Uiso 1 1 calc R . .
C39 C 0.86281(13) 0.35456(14) 0.11442(12) 0.0156(4) Uani 1 1 d . . .
C40 C 0.89975(14) 0.42636(15) 0.04663(13) 0.0199(4) Uani 1 1 d . . .
H40 H 0.8953 0.4879 0.0500 0.024 Uiso 1 1 calc R . .
C41 C 0.94285(15) 0.40784(15) -0.02550(13) 0.0214(4) Uani 1 1 d . . .
H41 H 0.9658 0.4567 -0.0733 0.026 Uiso 1 1 calc R . .
C42 C 0.95202(14) 0.31699(15) -0.02705(13) 0.0204(4) Uani 1 1 d . . .
H42 H 0.9830 0.3022 -0.0756 0.024 Uiso 1 1 calc R . .
C43 C 0.91592(13) 0.24778(14) 0.04246(12) 0.0164(4) Uani 1 1 d . . .
H43 H 0.9239 0.1851 0.0417 0.020 Uiso 1 1 calc R . .
C44 C 0.61403(13) 0.14257(13) -0.03578(11) 0.0129(3) Uani 1 1 d . . .
C45 C 0.54562(14) 0.15806(14) -0.09319(12) 0.0163(4) Uani 1 1 d . . .
H45 H 0.5646 0.1852 -0.1514 0.020 Uiso 1 1 calc R . .
C46 C 0.44939(14) 0.13331(14) -0.06432(13) 0.0179(4) Uani 1 1 d . . .
H46 H 0.4013 0.1434 -0.1026 0.021 Uiso 1 1 calc R . .
C47 C 0.42381(14) 0.09394(14) 0.02038(13) 0.0175(4) Uani 1 1 d . . .
H47 H 0.3575 0.0778 0.0412 0.021 Uiso 1 1 calc R . .
C48 C 0.49558(13) 0.07819(13) 0.07483(12) 0.0145(4) Uani 1 1 d . . .
H48 H 0.4784 0.0495 0.1331 0.017 Uiso 1 1 calc R . .
C49 C 0.33032(13) 0.11478(14) 0.33625(12) 0.0150(4) Uani 1 1 d . . .
C50 C 0.34140(14) 0.02035(14) 0.34493(13) 0.0195(4) Uani 1 1 d . . .
H50 H 0.3818 -0.0024 0.3038 0.023 Uiso 1 1 calc R . .
C51 C 0.29235(16) -0.04028(16) 0.41484(15) 0.0277(5) Uani 1 1 d . . .
H51 H 0.2992 -0.1055 0.4227 0.033 Uiso 1 1 calc R . .
C52 C 0.23355(16) -0.00476(18) 0.47286(14) 0.0280(5) Uani 1 1 d . . .
H52 H 0.2011 -0.0450 0.5222 0.034 Uiso 1 1 calc R . .
C53 C 0.22312(15) 0.09060(17) 0.45735(13) 0.0246(5) Uani 1 1 d . . .
H53 H 0.1804 0.1152 0.4962 0.030 Uiso 1 1 calc R . .
C54 C 0.90007(15) 0.36279(15) 0.24841(13) 0.0200(4) Uani 1 1 d . . .
C55 C 0.89840(19) 0.30922(18) 0.33155(15) 0.0312(5) Uani 1 1 d . . .
H55 H 0.8443 0.2728 0.3587 0.037 Uiso 1 1 calc R . .
C56 C 0.9775(2) 0.3098(2) 0.37442(17) 0.0433(7) Uani 1 1 d . . .
H56 H 0.9782 0.2739 0.4318 0.052 Uiso 1 1 calc R . .
C57 C 1.0550(2) 0.3628(2) 0.33332(18) 0.0468(8) Uani 1 1 d . . .
H57 H 1.1103 0.3640 0.3613 0.056 Uiso 1 1 calc R . .
C58 C 1.05010(19) 0.4141(2) 0.25058(17) 0.0423(7) Uani 1 1 d . . .
H58 H 1.1037 0.4506 0.2220 0.051 Uiso 1 1 calc R . .
C59 C 0.78673(14) 0.10023(13) -0.09597(11) 0.0143(4) Uani 1 1 d . . .
C60 C 0.88748(15) 0.08142(15) -0.08355(13) 0.0214(4) Uani 1 1 d . . .
H60 H 0.9159 0.1138 -0.0545 0.026 Uiso 1 1 calc R . .
C61 C 0.94575(15) 0.01561(16) -0.11358(13) 0.0234(4) Uani 1 1 d . . .
H61 H 1.0150 0.0024 -0.1062 0.028 Uiso 1 1 calc R . .
C62 C 0.90158(16) -0.03095(15) -0.15465(13) 0.0239(4) Uani 1 1 d . . .
H62 H 0.9387 -0.0791 -0.1738 0.029 Uiso 1 1 calc R . .
C63 C 0.80241(17) -0.00555(16) -0.16700(14) 0.0254(5) Uani 1 1 d . . .
H63 H 0.7728 -0.0359 -0.1971 0.030 Uiso 1 1 calc R . .
C64 C 0.5553(3) 0.6525(3) 0.4036(2) 0.0600(9) Uani 1 1 d . . .
H64 H 0.6035 0.6068 0.4329 0.072 Uiso 1 1 calc R . .
C65 C 0.5835(3) 0.7393(2) 0.3516(2) 0.0519(8) Uani 1 1 d . . .
H65 H 0.6511 0.7528 0.3460 0.062 Uiso 1 1 calc R . .
C66 C 0.5145(3) 0.8055(2) 0.30833(19) 0.0504(8) Uani 1 1 d . . .
H66 H 0.5340 0.8642 0.2723 0.060 Uiso 1 1 calc R . .
C67 C 0.4133(3) 0.7846(3) 0.3184(2) 0.0589(9) Uani 1 1 d . . .
H67 H 0.3641 0.8294 0.2896 0.071 Uiso 1 1 calc R . .
C68 C 0.3880(3) 0.6990(3) 0.3704(2) 0.0612(10) Uani 1 1 d . . .
H68 H 0.3203 0.6855 0.3770 0.073 Uiso 1 1 calc R . .
C69 C 0.4547(3) 0.6332(3) 0.4124(2) 0.0659(10) Uani 1 1 d . . .
H69 H 0.4344 0.5744 0.4477 0.079 Uiso 1 1 calc R . .
N1 N 0.53442(11) 0.21602(11) 0.31517(9) 0.0121(3) Uani 1 1 d . . .
N2 N 0.86975(11) 0.26692(11) 0.11128(10) 0.0136(3) Uani 1 1 d . . .
N3 N 0.58928(11) 0.10269(11) 0.04700(9) 0.0121(3) Uani 1 1 d . . .
N4 N 0.26998(12) 0.15044(13) 0.39056(10) 0.0197(4) Uani 1 1 d . . .
N5 N 0.97429(14) 0.41544(15) 0.20799(12) 0.0286(4) Uani 1 1 d . . .
N6 N 0.74444(13) 0.05982(12) -0.13902(11) 0.0201(4) Uani 1 1 d . . .
O1 O 0.63705(9) 0.02035(9) 0.21643(8) 0.0126(2) Uani 1 1 d . . .
O2 O 0.71908(9) 0.10608(9) 0.30459(8) 0.0127(2) Uani 1 1 d . . .
O3 O 0.82073(9) 0.07910(9) 0.16612(8) 0.0132(3) Uani 1 1 d . . .
O4 O 0.66528(9) 0.18823(9) 0.16370(8) 0.0125(2) Uani 1 1 d . . .
O5 O 0.68789(10) -0.09243(10) 0.37951(8) 0.0167(3) Uani 1 1 d . . .
O6 O 0.55643(9) 0.01845(9) 0.37047(8) 0.0138(3) Uani 1 1 d . . .
O7 O 0.89810(10) -0.01882(10) 0.32846(9) 0.0211(3) Uani 1 1 d . . .
O8 O 0.91264(10) 0.13666(10) 0.26908(9) 0.0188(3) Uani 1 1 d . . .
O9 O 0.80764(10) -0.11905(10) 0.21352(9) 0.0206(3) Uani 1 1 d . . .
O10 O 0.75287(10) -0.02745(9) 0.09047(8) 0.0157(3) Uani 1 1 d . . .
O11 O 0.47016(9) 0.13369(9) 0.22824(8) 0.0124(2) Uani 1 1 d . . .
O12 O 0.75979(10) 0.28655(9) 0.23956(8) 0.0151(3) Uani 1 1 d . . .
O13 O 0.75846(9) 0.16702(9) 0.01543(8) 0.0127(3) Uani 1 1 d . . .

loop_
_atom_site_aniso_label
_atom_site_aniso_U_11
_atom_site_aniso_U_22
_atom_site_aniso_U_33
_atom_site_aniso_U_23
_atom_site_aniso_U_13
_atom_site_aniso_U_12
Zn1 0.01268(10) 0.01780(12) 0.01603(11) -0.00245(9) -0.00048(8) -0.00070(8)
Mn1 0.00813(12) 0.01125(13) 0.01124(13) -0.00264(10) 0.00051(9) -0.00184(10)
Mn2 0.00864(12) 0.01401(14) 0.01302(14) -0.00364(11) -0.00073(10) -0.00281(10)
Mn3 0.00857(12) 0.01209(13) 0.01145(13) -0.00337(11) 0.00031(10) -0.00193(10)
C1 0.0189(9) 0.0208(10) 0.0181(10) 0.0001(8) 0.0014(8) -0.0032(8)
C2 0.0165(9) 0.0145(9) 0.0139(9) -0.0034(7) -0.0032(7) -0.0039(7)
C3 0.0197(11) 0.0462(15) 0.0276(12) -0.0039(11) -0.0098(9) -0.0044(10)
C4 0.0106(8) 0.0357(12) 0.0154(10) -0.0087(9) -0.0001(7) -0.0006(8)
C5 0.0254(11) 0.0246(12) 0.0391(14) -0.0157(11) -0.0014(10) 0.0034(9)
C6 0.0115(8) 0.0171(9) 0.0260(11) -0.0087(8) 0.0027(7) -0.0031(7)
C7 0.0096(8) 0.0103(8) 0.0161(9) -0.0002(7) -0.0016(7) -0.0006(6)
C8 0.0113(8) 0.0116(8) 0.0150(9) -0.0019(7) 0.0007(7) -0.0006(6)
C9 0.0119(8) 0.0119(8) 0.0168(9) -0.0026(7) -0.0021(7) -0.0029(6)
C10 0.0102(8) 0.0137(9) 0.0170(9) -0.0026(7) -0.0009(7) -0.0027(7)
C11 0.0122(8) 0.0107(8) 0.0151(9) -0.0019(7) -0.0028(7) 0.0003(6)
C12 0.0122(8) 0.0122(8) 0.0157(9) -0.0027(7) -0.0028(7) -0.0016(7)
C13 0.0116(8) 0.0110(8) 0.0173(9) -0.0049(7) -0.0011(7) -0.0009(6)
C14 0.0092(8) 0.0134(8) 0.0163(9) -0.0050(7) -0.0021(6) 0.0000(6)
C15 0.0123(8) 0.0190(10) 0.0195(10) -0.0026(8) -0.0007(7) -0.0028(7)
C16 0.0085(8) 0.0230(10) 0.0309(12) -0.0068(9) -0.0042(8) -0.0028(7)
C17 0.0166(9) 0.0196(10) 0.0230(11) -0.0009(8) -0.0086(8) -0.0010(8)
C18 0.0148(9) 0.0165(9) 0.0185(10) 0.0008(8) -0.0028(7) -0.0028(7)
C19 0.0145(8) 0.0144(9) 0.0141(9) -0.0031(7) 0.0023(7) -0.0058(7)
C20 0.0164(9) 0.0144(9) 0.0197(10) -0.0069(8) 0.0001(7) -0.0040(7)
C21 0.0237(11) 0.0261(11) 0.0331(12) -0.0139(10) -0.0065(9) -0.0064(9)
C22 0.0363(13) 0.0235(11) 0.0337(13) -0.0159(10) -0.0039(10) -0.0073(10)
C23 0.0292(11) 0.0190(10) 0.0275(12) -0.0104(9) -0.0009(9) 0.0018(9)
C24 0.0199(9) 0.0155(9) 0.0172(10) -0.0027(8) -0.0008(7) -0.0023(7)
C25 0.0091(8) 0.0166(9) 0.0154(9) -0.0030(7) -0.0024(7) -0.0036(7)
C26 0.0122(8) 0.0169(9) 0.0133(9) -0.0020(7) -0.0013(7) -0.0054(7)
C27 0.0253(10) 0.0198(10) 0.0162(10) -0.0041(8) 0.0020(8) -0.0051(8)
C28 0.0283(11) 0.0258(11) 0.0154(10) -0.0006(9) 0.0026(8) -0.0071(9)
C29 0.0193(9) 0.0170(10) 0.0207(10) 0.0023(8) -0.0040(8) -0.0062(8)
C30 0.0149(9) 0.0143(9) 0.0199(10) -0.0032(8) -0.0023(7) -0.0018(7)
C31 0.0081(7) 0.0136(8) 0.0132(9) -0.0041(7) 0.0002(6) -0.0006(6)
C32 0.0110(8) 0.0172(9) 0.0206(10) -0.0063(8) -0.0024(7) -0.0054(7)
C33 0.0105(8) 0.0165(9) 0.0116(8) -0.0044(7) -0.0005(6) -0.0024(7)
C34 0.0107(8) 0.0128(8) 0.0122(8) -0.0012(7) 0.0001(6) -0.0032(6)
C35 0.0159(9) 0.0163(9) 0.0190(10) -0.0060(8) 0.0007(7) 0.0015(7)
C36 0.0240(10) 0.0182(10) 0.0221(10) -0.0097(8) 0.0028(8) -0.0024(8)
C37 0.0237(10) 0.0233(11) 0.0205(10) -0.0102(9) -0.0002(8) -0.0087(8)
C38 0.0139(8) 0.0200(10) 0.0134(9) -0.0050(8) 0.0005(7) -0.0049(7)
C39 0.0107(8) 0.0178(9) 0.0191(10) -0.0056(8) -0.0026(7) -0.0033(7)
C40 0.0156(9) 0.0179(10) 0.0264(11) -0.0047(8) -0.0023(8) -0.0080(7)
C41 0.0152(9) 0.0257(11) 0.0201(10) -0.0011(9) 0.0010(8) -0.0093(8)
C42 0.0131(9) 0.0290(11) 0.0184(10) -0.0067(9) 0.0014(7) -0.0051(8)
C43 0.0104(8) 0.0220(10) 0.0171(9) -0.0064(8) -0.0009(7) -0.0031(7)
C44 0.0123(8) 0.0127(8) 0.0146(9) -0.0057(7) -0.0001(7) -0.0022(7)
C45 0.0168(9) 0.0176(9) 0.0152(9) -0.0062(8) -0.0022(7) -0.0008(7)
C46 0.0152(9) 0.0201(10) 0.0212(10) -0.0092(8) -0.0050(7) -0.0019(7)
C47 0.0098(8) 0.0197(10) 0.0254(11) -0.0106(8) 0.0002(7) -0.0027(7)
C48 0.0107(8) 0.0158(9) 0.0174(9) -0.0060(8) 0.0018(7) -0.0044(7)
C49 0.0108(8) 0.0202(10) 0.0140(9) -0.0043(8) -0.0015(7) -0.0037(7)
C50 0.0125(8) 0.0207(10) 0.0224(10) -0.0033(8) 0.0011(7) -0.0036(7)
C51 0.0191(10) 0.0223(11) 0.0343(13) 0.0030(10) -0.0028(9) -0.0064(8)
C52 0.0168(10) 0.0406(14) 0.0198(11) 0.0032(10) -0.0016(8) -0.0123(9)
C53 0.0153(9) 0.0452(14) 0.0152(10) -0.0111(10) 0.0022(8) -0.0094(9)
C54 0.0168(9) 0.0224(10) 0.0248(11) -0.0117(9) -0.0042(8) -0.0032(8)
C55 0.0339(13) 0.0354(13) 0.0276(12) -0.0078(11) -0.0097(10) -0.0131(10)
C56 0.0500(17) 0.0514(17) 0.0327(14) -0.0080(13) -0.0218(13) -0.0138(14)
C57 0.0310(14) 0.075(2) 0.0464(17) -0.0263(16) -0.0184(12) -0.0117(14)
C58 0.0241(12) 0.072(2) 0.0432(16) -0.0283(15) -0.0015(11) -0.0223(13)
C59 0.0139(8) 0.0141(9) 0.0122(9) -0.0020(7) 0.0029(7) -0.0027(7)
C60 0.0163(9) 0.0274(11) 0.0223(11) -0.0116(9) 0.0006(8) -0.0019(8)
C61 0.0151(9) 0.0285(12) 0.0227(11) -0.0065(9) 0.0029(8) 0.0024(8)
C62 0.0246(10) 0.0217(11) 0.0224(11) -0.0086(9) 0.0079(8) 0.0013(8)
C63 0.0248(11) 0.0283(12) 0.0285(12) -0.0178(10) 0.0049(9) -0.0067(9)
C64 0.083(3) 0.057(2) 0.0476(19) -0.0224(17) -0.0208(18) -0.0029(19)
C65 0.0567(19) 0.056(2) 0.057(2) -0.0351(17) -0.0088(16) -0.0050(16)
C66 0.067(2) 0.0492(18) 0.0455(17) -0.0293(15) -0.0107(16) 0.0001(16)
C67 0.067(2) 0.079(3) 0.0400(18) -0.0319(18) -0.0129(16) 0.0022(19)
C68 0.068(2) 0.087(3) 0.0382(18) -0.0235(19) -0.0033(16) -0.033(2)
C69 0.094(3) 0.067(2) 0.0415(19) -0.0151(18) -0.0100(19) -0.023(2)
N1 0.0120(7) 0.0131(7) 0.0104(7) -0.0019(6) -0.0010(6) -0.0034(6)
N2 0.0095(7) 0.0164(8) 0.0152(8) -0.0039(6) -0.0021(6) -0.0038(6)
N3 0.0109(7) 0.0120(7) 0.0137(8) -0.0050(6) 0.0011(6) -0.0027(6)
N4 0.0133(7) 0.0305(10) 0.0178(8) -0.0103(8) 0.0020(6) -0.0074(7)
N5 0.0180(9) 0.0423(12) 0.0321(11) -0.0172(9) -0.0011(8) -0.0136(8)
N6 0.0177(8) 0.0247(9) 0.0211(9) -0.0124(8) 0.0016(7) -0.0040(7)
O1 0.0120(6) 0.0115(6) 0.0139(6) -0.0040(5) 0.0014(5) -0.0027(5)
O2 0.0102(6) 0.0150(6) 0.0114(6) -0.0020(5) -0.0010(5) -0.0022(5)
O3 0.0086(6) 0.0151(6) 0.0153(6) -0.0046(5) -0.0006(5) -0.0001(5)
O4 0.0108(6) 0.0129(6) 0.0128(6) -0.0030(5) 0.0000(5) -0.0016(5)
O5 0.0139(6) 0.0171(7) 0.0154(7) -0.0012(6) -0.0001(5) -0.0005(5)
O6 0.0126(6) 0.0148(6) 0.0117(6) -0.0017(5) 0.0011(5) -0.0024(5)
O7 0.0149(7) 0.0254(8) 0.0190(7) -0.0024(6) -0.0028(6) 0.0013(6)
O8 0.0117(6) 0.0261(8) 0.0188(7) -0.0067(6) -0.0006(5) -0.0043(6)
O9 0.0183(7) 0.0174(7) 0.0231(8) -0.0039(6) -0.0016(6) 0.0015(6)
O10 0.0137(6) 0.0158(7) 0.0182(7) -0.0072(6) 0.0007(5) -0.0012(5)
O11 0.0090(6) 0.0142(6) 0.0150(6) -0.0063(5) -0.0014(5) -0.0001(5)
O12 0.0130(6) 0.0152(7) 0.0174(7) -0.0054(6) 0.0017(5) -0.0055(5)
O13 0.0117(6) 0.0159(6) 0.0102(6) -0.0028(5) 0.0005(5) -0.0045(5)

loop_
_atom_type_symbol
_atom_type_description
_atom_type_scat_dispersion_real
_atom_type_scat_dispersion_imag
_atom_type_scat_source
C C 0.0033 0.0016 'International Tables Vol C Tables 4.2.6.8 and 6.1.1.4'
H H 0.0000 0.0000 'International Tables Vol C Tables 4.2.6.8 and 6.1.1.4'
N N 0.0061 0.0033 'International Tables Vol C Tables 4.2.6.8 and 6.1.1.4'
O O 0.0106 0.0060 'International Tables Vol C Tables 4.2.6.8 and 6.1.1.4'
Mn Mn 0.3368 0.7283 'International Tables Vol C Tables 4.2.6.8 and 6.1.1.4'
Zn Zn 0.2839 1.4301 'International Tables Vol C Tables 4.2.6.8 and 6.1.1.4'

loop_
_geom_angle_atom_site_label_1
_geom_angle_atom_site_label_2
_geom_angle_atom_site_label_3
_geom_angle
_geom_angle_site_symmetry_1
_geom_angle_site_symmetry_3
O5 Zn1 O7 101.62(6) . .
O5 Zn1 O9 104.13(6) . .
O7 Zn1 O9 109.02(6) . .
O5 Zn1 O3 159.01(5) . .
O7 Zn1 O3 90.36(5) . .
O9 Zn1 O3 87.81(5) . .
O5 Zn1 O1 86.40(5) . .
O7 Zn1 O1 158.67(6) . .
O9 Zn1 O1 87.69(5) . .
O3 Zn1 O1 76.76(5) . .
O5 Zn1 O2 88.12(5) . .
O7 Zn1 O2 84.75(5) . .
O9 Zn1 O2 158.80(5) . .
O3 Zn1 O2 75.75(5) . .
O1 Zn1 O2 75.71(5) . .
O5 Zn1 Mn3 125.64(4) . .
O7 Zn1 Mn3 128.71(4) . .
O9 Zn1 Mn3 80.10(4) . .
O3 Zn1 Mn3 38.58(3) . .
O1 Zn1 Mn3 39.26(3) . .
O2 Zn1 Mn3 78.70(3) . .
O5 Zn1 Mn2 126.05(4) . .
O7 Zn1 Mn2 79.99(4) . .
O9 Zn1 Mn2 126.62(4) . .
O3 Zn1 Mn2 38.85(3) . .
O1 Zn1 Mn2 79.35(3) . .
O2 Zn1 Mn2 37.96(3) . .
Mn3 Zn1 Mn2 57.588(9) . .
O5 Zn1 Mn1 79.79(4) . .
O7 Zn1 Mn1 123.48(4) . .
O9 Zn1 Mn1 125.60(4) . .
O3 Zn1 Mn1 79.23(3) . .
O1 Zn1 Mn1 37.95(3) . .
O2 Zn1 Mn1 38.77(3) . .
Mn3 Zn1 Mn1 57.364(9) . .
Mn2 Zn1 Mn1 57.568(9) . .
O1 Mn1 O2 94.70(6) . .
O1 Mn1 O11 92.94(6) . .
O2 Mn1 O11 171.94(6) . .
O1 Mn1 O4 82.55(6) . .
O2 Mn1 O4 81.67(5) . .
O11 Mn1 O4 96.83(6) . .
O1 Mn1 O6 90.55(6) . .
O2 Mn1 O6 88.23(6) . .
O11 Mn1 O6 94.25(6) . .
O4 Mn1 O6 167.22(5) . .
O1 Mn1 N1 172.98(6) . .
O2 Mn1 N1 92.31(6) . .
O11 Mn1 N1 80.04(6) . .
O4 Mn1 N1 98.35(6) . .
O6 Mn1 N1 89.81(6) . .
O1 Mn1 Mn3 40.26(4) . .
O2 Mn1 Mn3 87.47(4) . .
O11 Mn1 Mn3 96.76(4) . .
O4 Mn1 Mn3 42.30(4) . .
O6 Mn1 Mn3 129.87(4) . .
N1 Mn1 Mn3 140.26(4) . .
O1 Mn1 Mn2 88.34(4) . .
O2 Mn1 Mn2 38.78(4) . .
O11 Mn1 Mn2 139.18(4) . .
O4 Mn1 Mn2 42.89(4) . .
O6 Mn1 Mn2 126.55(4) . .
N1 Mn1 Mn2 97.07(4) . .
Mn3 Mn1 Mn2 59.943(10) . .
O1 Mn1 Zn1 47.62(4) . .
O2 Mn1 Zn1 48.50(4) . .
O11 Mn1 Zn1 139.51(4) . .
O4 Mn1 Zn1 87.74(4) . .
O6 Mn1 Zn1 79.68(4) . .
N1 Mn1 Zn1 139.23(4) . .
Mn3 Mn1 Zn1 60.848(9) . .
Mn2 Mn1 Zn1 61.104(10) . .
O2 Mn2 O12 94.51(6) . .
O2 Mn2 O3 92.96(6) . .
O12 Mn2 O3 171.09(6) . .
O2 Mn2 O4 82.05(5) . .
O12 Mn2 O4 94.43(6) . .
O3 Mn2 O4 81.79(5) . .
O2 Mn2 O8 89.54(6) . .
O12 Mn2 O8 95.17(6) . .
O3 Mn2 O8 89.73(6) . .
O4 Mn2 O8 167.69(6) . .
O2 Mn2 N2 174.54(6) . .
O12 Mn2 N2 80.17(6) . .
O3 Mn2 N2 92.45(6) . .
O4 Mn2 N2 99.51(6) . .
O8 Mn2 N2 89.71(6) . .
O2 Mn2 Mn3 87.93(4) . .
O12 Mn2 Mn3 135.84(4) . .
O3 Mn2 Mn3 39.62(4) . .
O4 Mn2 Mn3 42.19(4) . .
O8 Mn2 Mn3 128.97(4) . .
N2 Mn2 Mn3 96.75(4) . .
O2 Mn2 Mn1 39.68(4) . .
O12 Mn2 Mn1 96.13(4) . .
O3 Mn2 Mn1 86.54(4) . .
O4 Mn2 Mn1 42.37(4) . .
O8 Mn2 Mn1 128.59(4) . .
N2 Mn2 Mn1 141.64(4) . .
Mn3 Mn2 Mn1 59.699(10) . .
O2 Mn2 Zn1 48.60(4) . .
O12 Mn2 Zn1 142.47(4) . .
O3 Mn2 Zn1 45.80(4) . .
O4 Mn2 Zn1 87.58(4) . .
O8 Mn2 Zn1 80.11(4) . .
N2 Mn2 Zn1 136.48(5) . .
Mn3 Mn2 Zn1 60.850(10) . .
Mn1 Mn2 Zn1 61.329(9) . .
O3 Mn3 O13 92.72(6) . .
O3 Mn3 O1 93.10(6) . .
O13 Mn3 O1 172.36(6) . .
O3 Mn3 O4 83.33(5) . .
O13 Mn3 O4 93.66(6) . .
O1 Mn3 O4 82.12(6) . .
O3 Mn3 O10 89.99(6) . .
O13 Mn3 O10 95.10(6) . .
O1 Mn3 O10 89.83(6) . .
O4 Mn3 O10 169.22(6) . .
O3 Mn3 N3 172.30(6) . .
O13 Mn3 N3 80.45(6) . .
O1 Mn3 N3 94.02(6) . .
O4 Mn3 N3 100.55(6) . .
O10 Mn3 N3 87.11(6) . .
O3 Mn3 Mn1 87.55(4) . .
O13 Mn3 Mn1 136.06(4) . .
O1 Mn3 Mn1 39.42(4) . .
O4 Mn3 Mn1 42.70(4) . .
O10 Mn3 Mn1 128.83(4) . .
N3 Mn3 Mn1 99.82(4) . .
O3 Mn3 Mn2 40.24(4) . .
O13 Mn3 Mn2 93.19(4) . .
O1 Mn3 Mn2 88.08(4) . .
O4 Mn3 Mn2 43.11(4) . .
O10 Mn3 Mn2 129.88(4) . .
N3 Mn3 Mn2 142.99(4) . .
Mn1 Mn3 Mn2 60.357(10) . .
O3 Mn3 Zn1 46.22(4) . .
O13 Mn3 Zn1 138.32(4) . .
O1 Mn3 Zn1 48.33(4) . .
O4 Mn3 Zn1 88.79(4) . .
O10 Mn3 Zn1 80.49(4) . .
N3 Mn3 Zn1 139.85(4) . .
Mn1 Mn3 Zn1 61.788(10) . .
Mn2 Mn3 Zn1 61.562(10) . .
C2 C1 H1A 109.5 . .
C2 C1 H1B 109.5 . .
H1A C1 H1B 109.5 . .
C2 C1 H1C 109.5 . .
H1A C1 H1C 109.5 . .
H1B C1 H1C 109.5 . .
O5 C2 O6 126.42(18) . .
O5 C2 C1 118.65(17) . .
O6 C2 C1 114.92(17) . .
C4 C3 H3A 109.5 . .
C4 C3 H3B 109.5 . .
H3A C3 H3B 109.5 . .
C4 C3 H3C 109.5 . .
H3A C3 H3C 109.5 . .
H3B C3 H3C 109.5 . .
O7 C4 O8 127.20(18) . .
O7 C4 C3 117.6(2) . .
O8 C4 C3 115.2(2) . .
C6 C5 H5A 109.5 . .
C6 C5 H5B 109.5 . .
H5A C5 H5B 109.5 . .
C6 C5 H5C 109.5 . .
H5A C5 H5C 109.5 . .
H5B C5 H5C 109.5 . .
O9 C6 O10 126.88(18) . .
O9 C6 C5 118.08(19) . .
O10 C6 C5 115.04(18) . .
C8 C7 C12 118.37(17) . .
C8 C7 C13 122.15(17) . .
C12 C7 C13 118.73(16) . .
C7 C8 C9 121.82(17) . .
C7 C8 H8 119.1 . .
C9 C8 H8 119.1 . .
C10 C9 C8 118.32(17) . .
C10 C9 C19 122.62(16) . .
C8 C9 C19 118.40(17) . .
C9 C10 C11 121.56(17) . .
C9 C10 H10 119.2 . .
C11 C10 H10 119.2 . .
C10 C11 C12 118.59(17) . .
C10 C11 C25 117.50(16) . .
C12 C11 C25 123.18(16) . .
C7 C12 C11 121.30(17) . .
C7 C12 H12 119.4 . .
C11 C12 H12 119.4 . .
C18 C13 C14 117.97(16) . .
C18 C13 C7 114.97(17) . .
C14 C13 C7 127.06(16) . .
C15 C14 C13 118.81(16) . .
C15 C14 C31 118.48(17) . .
C13 C14 C31 122.34(15) . .
C16 C15 C14 121.62(19) . .
C16 C15 H15 119.2 . .
C14 C15 H15 119.2 . .
C17 C16 C15 119.58(18) . .
C17 C16 H16 120.2 . .
C15 C16 H16 120.2 . .
C16 C17 C18 119.60(18) . .
C16 C17 H17 120.2 . .
C18 C17 H17 120.2 . .
C17 C18 C13 122.34(19) . .
C17 C18 H18 118.8 . .
C13 C18 H18 118.8 . .
C24 C19 C20 117.83(17) . .
C24 C19 C9 114.67(16) . .
C20 C19 C9 127.49(17) . .
C21 C20 C19 118.37(18) . .
C21 C20 C32 119.18(17) . .
C19 C20 C32 122.12(16) . .
C22 C21 C20 122.3(2) . .
C22 C21 H21 118.8 . .
C20 C21 H21 118.8 . .
C21 C22 C23 120.0(2) . .
C21 C22 H22 120.0 . .
C23 C22 H22 120.0 . .
C22 C23 C24 118.6(2) . .
C22 C23 H23 120.7 . .
C24 C23 H23 120.7 . .
C23 C24 C19 122.75(19) . .
C23 C24 H24 118.6 . .
C19 C24 H24 118.6 . .
C30 C25 C26 117.82(17) . .
C30 C25 C11 114.73(17) . .
C26 C25 C11 127.43(17) . .
C27 C26 C25 119.09(18) . .
C27 C26 C33 118.90(17) . .
C25 C26 C33 121.94(16) . .
C28 C27 C26 121.9(2) . .
C28 C27 H27 119.1 . .
C26 C27 H27 119.1 . .
C29 C28 C27 119.3(2) . .
C29 C28 H28 120.4 . .
C27 C28 H28 120.4 . .
C28 C29 C30 119.98(19) . .
C28 C29 H29 120.0 . .
C30 C29 H29 120.0 . .
C29 C30 C25 121.96(19) . .
C29 C30 H30 119.0 . .
C25 C30 H30 119.0 . .
O11 C31 C34 108.53(14) . .
O11 C31 C14 107.26(14) . .
C34 C31 C14 112.96(15) . .
O11 C31 C49 109.79(15) . .
C34 C31 C49 105.52(14) . .
C14 C31 C49 112.71(14) . .
O12 C32 C39 108.79(15) . .
O12 C32 C54 109.13(16) . .
C39 C32 C54 106.26(15) . .
O12 C32 C20 107.68(15) . .
C39 C32 C20 113.78(16) . .
C54 C32 C20 111.13(15) . .
O13 C33 C44 108.56(15) . .
O13 C33 C26 107.96(14) . .
C44 C33 C26 110.34(15) . .
O13 C33 C59 108.27(14) . .
C44 C33 C59 109.45(15) . .
C26 C33 C59 112.17(15) . .
N1 C34 C35 121.55(17) . .
N1 C34 C31 113.22(15) . .
C35 C34 C31 125.22(16) . .
C36 C35 C34 119.20(18) . .
C36 C35 H35 120.4 . .
C34 C35 H35 120.4 . .
C35 C36 C37 119.12(19) . .
C35 C36 H36 120.4 . .
C37 C36 H36 120.4 . .
C38 C37 C36 119.10(18) . .
C38 C37 H37 120.4 . .
C36 C37 H37 120.4 . .
N1 C38 C37 121.57(17) . .
N1 C38 H38 119.2 . .
C37 C38 H38 119.2 . .
N2 C39 C40 121.04(18) . .
N2 C39 C32 113.30(17) . .
C40 C39 C32 125.66(18) . .
C41 C40 C39 119.61(19) . .
C41 C40 H40 120.2 . .
C39 C40 H40 120.2 . .
C40 C41 C42 118.7(2) . .
C40 C41 H41 120.6 . .
C42 C41 H41 120.6 . .
C43 C42 C41 119.46(19) . .
C43 C42 H42 120.3 . .
C41 C42 H42 120.3 . .
N2 C43 C42 121.56(19) . .
N2 C43 H43 119.2 . .
C42 C43 H43 119.2 . .
N3 C44 C45 121.60(17) . .
N3 C44 C33 113.87(15) . .
C45 C44 C33 124.51(17) . .
C46 C45 C44 118.86(18) . .
C46 C45 H45 120.6 . .
C44 C45 H45 120.6 . .
C47 C46 C45 119.45(17) . .
C47 C46 H46 120.3 . .
C45 C46 H46 120.3 . .
C46 C47 C48 119.33(18) . .
C46 C47 H47 120.3 . .
C48 C47 H47 120.3 . .
N3 C48 C47 121.39(18) . .
N3 C48 H48 119.3 . .
C47 C48 H48 119.3 . .
N4 C49 C50 122.57(19) . .
N4 C49 C31 117.15(17) . .
C50 C49 C31 120.24(17) . .
C49 C50 C51 118.6(2) . .
C49 C50 H50 120.7 . .
C51 C50 H50 120.7 . .
C52 C51 C50 119.2(2) . .
C52 C51 H51 120.4 . .
C50 C51 H51 120.4 . .
C53 C52 C51 118.3(2) . .
C53 C52 H52 120.8 . .
C51 C52 H52 120.8 . .
N4 C53 C52 123.5(2) . .
N4 C53 H53 118.2 . .
C52 C53 H53 118.2 . .
N5 C54 C55 122.77(19) . .
N5 C54 C32 116.84(18) . .
C55 C54 C32 120.38(19) . .
C54 C55 C56 118.4(2) . .
C54 C55 H55 120.8 . .
C56 C55 H55 120.8 . .
C57 C56 C55 119.5(2) . .
C57 C56 H56 120.3 . .
C55 C56 H56 120.3 . .
C58 C57 C56 118.1(2) . .
C58 C57 H57 121.0 . .
C56 C57 H57 121.0 . .
N5 C58 C57 123.7(2) . .
N5 C58 H58 118.2 . .
C57 C58 H58 118.2 . .
N6 C59 C60 122.56(18) . .
N6 C59 C33 118.23(16) . .
C60 C59 C33 119.21(17) . .
C61 C60 C59 119.54(19) . .
C61 C60 H60 120.2 . .
C59 C60 H60 120.2 . .
C60 C61 C62 118.65(19) . .
C60 C61 H61 120.7 . .
C62 C61 H61 120.7 . .
C63 C62 C61 118.00(19) . .
C63 C62 H62 121.0 . .
C61 C62 H62 121.0 . .
N6 C63 C62 124.1(2) . .
N6 C63 H63 118.0 . .
C62 C63 H63 118.0 . .
C65 C64 C69 119.5(3) . .
C65 C64 H64 120.3 . .
C69 C64 H64 120.3 . .
C66 C65 C64 120.6(3) . .
C66 C65 H65 119.7 . .
C64 C65 H65 119.7 . .
C65 C66 C67 118.9(3) . .
C65 C66 H66 120.5 . .
C67 C66 H66 120.5 . .
C68 C67 C66 119.0(3) . .
C68 C67 H67 120.5 . .
C66 C67 H67 120.5 . .
C69 C68 C67 122.8(4) . .
C69 C68 H68 118.6 . .
C67 C68 H68 118.6 . .
C68 C69 C64 119.2(4) . .
C68 C69 H69 120.4 . .
C64 C69 H69 120.4 . .
C34 N1 C38 119.37(16) . .
C34 N1 Mn1 114.28(12) . .
C38 N1 Mn1 126.26(13) . .
C39 N2 C43 119.50(17) . .
C39 N2 Mn2 113.92(13) . .
C43 N2 Mn2 126.15(13) . .
C48 N3 C44 119.34(15) . .
C48 N3 Mn3 127.69(13) . .
C44 N3 Mn3 112.96(12) . .
C53 N4 C49 117.63(19) . .
C58 N5 C54 117.6(2) . .
C59 N6 C63 117.01(17) . .
Mn1 O1 Mn3 100.32(6) . .
Mn1 O1 Zn1 94.43(5) . .
Mn3 O1 Zn1 92.42(5) . .
Mn2 O2 Mn1 101.54(6) . .
Mn2 O2 Zn1 93.44(5) . .
Mn1 O2 Zn1 92.73(5) . .
Mn3 O3 Mn2 100.14(6) . .
Mn3 O3 Zn1 95.20(6) . .
Mn2 O3 Zn1 95.35(6) . .
Mn3 O4 Mn1 95.00(6) . .
Mn3 O4 Mn2 94.69(6) . .
Mn1 O4 Mn2 94.74(6) . .
C2 O5 Zn1 125.97(13) . .
C2 O6 Mn1 127.90(12) . .
C4 O7 Zn1 125.29(13) . .
C4 O8 Mn2 126.74(13) . .
C6 O9 Zn1 125.42(13) . .
C6 O10 Mn3 127.00(12) . .
C31 O11 Mn1 120.45(10) . .
C32 O12 Mn2 120.21(11) . .
C33 O13 Mn3 118.99(11) . .

loop_
_geom_bond_atom_site_label_1
_geom_bond_atom_site_label_2
_geom_bond_distance
_geom_bond_site_symmetry_2
Zn1 O5 1.9875(14) .
Zn1 O7 2.0177(14) .
Zn1 O9 2.0205(14) .
Zn1 O3 2.1291(13) .
Zn1 O1 2.1955(13) .
Zn1 O2 2.2219(13) .
Zn1 Mn3 2.9367(4) .
Zn1 Mn2 2.9568(4) .
Zn1 Mn1 2.9632(4) .
Mn1 O1 1.8278(13) .
Mn1 O2 1.8575(12) .
Mn1 O11 1.8629(12) .
Mn1 O4 1.9278(13) .
Mn1 O6 1.9409(13) .
Mn1 N1 2.0637(16) .
Mn1 Mn3 2.8317(4) .
Mn1 Mn2 2.8505(4) .
Mn2 O2 1.8222(13) .
Mn2 O12 1.8608(13) .
Mn2 O3 1.8627(13) .
Mn2 O4 1.9467(12) .
Mn2 O8 1.9713(13) .
Mn2 N2 2.0672(16) .
Mn2 Mn3 2.8387(4) .
Mn3 O3 1.8391(12) .
Mn3 O13 1.8532(13) .
Mn3 O1 1.8601(13) .
Mn3 O4 1.9130(13) .
Mn3 O10 1.9667(13) .
Mn3 N3 2.0603(15) .
C1 C2 1.496(3) .
C1 H1A 0.9800 .
C1 H1B 0.9800 .
C1 H1C 0.9800 .
C2 O5 1.259(2) .
C2 O6 1.279(2) .
C3 C4 1.503(3) .
C3 H3A 0.9800 .
C3 H3B 0.9800 .
C3 H3C 0.9800 .
C4 O7 1.259(3) .
C4 O8 1.277(3) .
C5 C6 1.500(3) .
C5 H5A 0.9800 .
C5 H5B 0.9800 .
C5 H5C 0.9800 .
C6 O9 1.253(2) .
C6 O10 1.279(2) .
C7 C8 1.394(3) .
C7 C12 1.395(3) .
C7 C13 1.499(2) .
C8 C9 1.397(2) .
C8 H8 0.9500 .
C9 C10 1.390(3) .
C9 C19 1.503(3) .
C10 C11 1.398(3) .
C10 H10 0.9500 .
C11 C12 1.398(2) .
C11 C25 1.505(3) .
C12 H12 0.9500 .
C13 C18 1.399(2) .
C13 C14 1.415(3) .
C14 C15 1.405(2) .
C14 C31 1.543(2) .
C15 C16 1.394(3) .
C15 H15 0.9500 .
C16 C17 1.373(3) .
C16 H16 0.9500 .
C17 C18 1.391(3) .
C17 H17 0.9500 .
C18 H18 0.9500 .
C19 C24 1.403(3) .
C19 C20 1.410(3) .
C20 C21 1.397(3) .
C20 C32 1.551(3) .
C21 C22 1.377(3) .
C21 H21 0.9500 .
C22 C23 1.378(3) .
C22 H22 0.9500 .
C23 C24 1.385(3) .
C23 H23 0.9500 .
C24 H24 0.9500 .
C25 C30 1.409(3) .
C25 C26 1.409(3) .
C26 C27 1.395(3) .
C26 C33 1.543(3) .
C27 C28 1.389(3) .
C27 H27 0.9500 .
C28 C29 1.377(3) .
C28 H28 0.9500 .
C29 C30 1.380(3) .
C29 H29 0.9500 .
C30 H30 0.9500 .
C31 O11 1.400(2) .
C31 C34 1.528(2) .
C31 C49 1.550(3) .
C32 O12 1.403(2) .
C32 C39 1.515(3) .
C32 C54 1.547(3) .
C33 O13 1.402(2) .
C33 C44 1.520(2) .
C33 C59 1.545(3) .
C34 N1 1.347(2) .
C34 C35 1.384(3) .
C35 C36 1.378(3) .
C35 H35 0.9500 .
C36 C37 1.391(3) .
C36 H36 0.9500 .
C37 C38 1.379(3) .
C37 H37 0.9500 .
C38 N1 1.347(2) .
C38 H38 0.9500 .
C39 N2 1.342(2) .
C39 C40 1.389(3) .
C40 C41 1.377(3) .
C40 H40 0.9500 .
C41 C42 1.380(3) .
C41 H41 0.9500 .
C42 C43 1.379(3) .
C42 H42 0.9500 .
C43 N2 1.344(2) .
C43 H43 0.9500 .
C44 N3 1.349(2) .
C44 C45 1.386(2) .
C45 C46 1.382(3) .
C45 H45 0.9500 .
C46 C47 1.378(3) .
C46 H46 0.9500 .
C47 C48 1.383(3) .
C47 H47 0.9500 .
C48 N3 1.347(2) .
C48 H48 0.9500 .
C49 N4 1.343(2) .
C49 C50 1.385(3) .
C50 C51 1.387(3) .
C50 H50 0.9500 .
C51 C52 1.379(3) .
C51 H51 0.9500 .
C52 C53 1.378(3) .
C52 H52 0.9500 .
C53 N4 1.338(3) .
C53 H53 0.9500 .
C54 N5 1.335(3) .
C54 C55 1.380(3) .
C55 C56 1.384(3) .
C55 H55 0.9500 .
C56 C57 1.374(4) .
C56 H56 0.9500 .
C57 C58 1.373(4) .
C57 H57 0.9500 .
C58 N5 1.335(3) .
C58 H58 0.9500 .
C59 N6 1.325(2) .
C59 C60 1.389(3) .
C60 C61 1.374(3) .
C60 H60 0.9500 .
C61 C62 1.382(3) .
C61 H61 0.9500 .
C62 C63 1.374(3) .
C62 H62 0.9500 .
C63 N6 1.350(3) .
C63 H63 0.9500 .
C64 C65 1.395(5) .
C64 C69 1.410(5) .
C64 H64 0.9500 .
C65 C66 1.375(4) .
C65 H65 0.9500 .
C66 C67 1.422(5) .
C66 H66 0.9500 .
C67 C68 1.370(5) .
C67 H67 0.9500 .
C68 C69 1.342(5) .
C68 H68 0.9500 .
C69 H69 0.9500 .
